data_4075220
loop_
_publ_author_name
'Sivaramakrishna, Akella'
'Kalikhman, Inna'
'Kertsnus, Evgenia'
'Korlyukov, Alexander A.'
'Kost, Daniel'

_publ_section_title
;
 Donor-Stabilized Silyl Cations. 10. Pentacoordinate Siliconium-Ion Salts
 with a Triphenylphosphinimino-NLigand Group:&#x00A0; Two-Bond
 P&#x2212;N&#x2212;Si Coupling as a Measure for Coordination Strength1
;
_journal_issue 15
_journal_name_full Organometallics
_journal_page_first 3665
_journal_paper_doi 10.1021/om0601347
_journal_volume 25
_journal_year 2006
_chemical_formula_moiety 'C53 H47 N4 O2 P2 Si1, +1, Cl, -1, 3.5(CHCl3), 0.5((C2H5)2O)'
_chemical_formula_sum 'C58.5 H55.5 Cl11.5 N4 O2.5 P2 Si'
_chemical_formula_weight 1352.27
_chemical_melting_point 71.5(15)
_chemical_name_common 16
_chemical_name_systematic
;
 Bis[N-(triphenylphosphinimino)phenylacetimidato-N',O]methylsiliconium chloride
;
_space_group_IT_number 2
_symmetry_cell_setting triclinic
_symmetry_space_group_name_Hall '-P 1'
_symmetry_space_group_name_H-M 'P -1'
_atom_sites_solution_hydrogens geom
_atom_sites_solution_primary direct
_atom_sites_solution_secondary difmap
_audit_creation_method SHELXL-97
_cell_angle_alpha 61.488(4)
_cell_angle_beta 68.668(4)
_cell_angle_gamma 83.820(6)
_cell_formula_units_Z 2
_cell_length_a 14.167(4)
_cell_length_b 16.592(3)
_cell_length_c 17.193(4)
_cell_measurement_reflns_used 868
_cell_measurement_temperature 120(2)
_cell_measurement_theta_max 24.04
_cell_measurement_theta_min 2.75
_cell_volume 3297.1(14)
_computing_cell_refinement 'SAINTPlus (Bruker, 1998a)'
_computing_data_collection 'SMART (Bruker, 1998b)'
_computing_data_reduction 'SAINTPlus (Bruker, 1998a)'
_computing_molecular_graphics 'SHELXTL ver. 5.1 (Sheldrick, 1998b)'
_computing_publication_material 'SHELXTL ver. 5.1 (Sheldrick, 1998b)'
_computing_structure_refinement 'SHELXTL ver. 5.1 (Sheldrick, 1998b)'
_computing_structure_solution 'SHELXTL ver. 5.1 (Sheldrick, 1998b)'
_diffrn_ambient_temperature 120(2)
_diffrn_measured_fraction_theta_full 0.988
_diffrn_measured_fraction_theta_max 0.988
_diffrn_measurement_device_type 'Bruker Smart 1000  CCD area detector'
_diffrn_measurement_method 'phi and omega scans'
_diffrn_radiation_monochromator graphite
_diffrn_radiation_source 'fine-focus sealed tube'
_diffrn_radiation_type MoK\a
_diffrn_radiation_wavelength 0.71073
_diffrn_reflns_av_R_equivalents 0.0368
_diffrn_reflns_av_sigmaI/netI 0.1002
_diffrn_reflns_limit_h_max 18
_diffrn_reflns_limit_h_min -18
_diffrn_reflns_limit_k_max 13
_diffrn_reflns_limit_k_min -21
_diffrn_reflns_limit_l_max 22
_diffrn_reflns_limit_l_min -22
_diffrn_reflns_number 26714
_diffrn_reflns_theta_full 27.10
_diffrn_reflns_theta_max 27.10
_diffrn_reflns_theta_min 2.17
_exptl_absorpt_coefficient_mu 0.594
_exptl_absorpt_correction_T_max 0.8904
_exptl_absorpt_correction_T_min 0.8904
_exptl_absorpt_correction_type multi-scan
_exptl_absorpt_process_details 'SADABS (Sheldrick, 1998a)'
_exptl_crystal_colour yellow
_exptl_crystal_density_diffrn 1.362
_exptl_crystal_density_meas 0
_exptl_crystal_density_method 'not measured'
_exptl_crystal_description cube
_exptl_crystal_F_000 1388
_exptl_crystal_size_max 0.20
_exptl_crystal_size_mid 0.20
_exptl_crystal_size_min 0.20
_refine_diff_density_max 0.842
_refine_diff_density_min -0.604
_refine_diff_density_rms 0.078
_refine_ls_extinction_method none
_refine_ls_goodness_of_fit_ref 1.023
_refine_ls_hydrogen_treatment constr
_refine_ls_matrix_type full
_refine_ls_number_parameters 790
_refine_ls_number_reflns 14364
_refine_ls_number_restraints 13
_refine_ls_restrained_S_all 1.023
_refine_ls_R_factor_all 0.1245
_refine_ls_R_factor_gt 0.0637
_refine_ls_shift/su_max 0.001
_refine_ls_shift/su_mean 0.001
_refine_ls_structure_factor_coef Fsqd
_refine_ls_weighting_details 'calc w=1/[\s^2^(Fo^2^)+(0.0312P)^2^+2.945P] where P=(Fo^2^+2Fc^2^)/3'
_refine_ls_weighting_scheme calc
_refine_ls_wR_factor_gt 0.1238
_refine_ls_wR_factor_ref 0.1369
_reflns_number_gt 7030
_reflns_number_total 14364
_reflns_threshold_expression I>2u(I)
_cod_data_source_file om0601347si20060511_094428.cif
_cod_data_source_block 16
_cod_depositor_comments
;
The following automatic conversions were performed:

'_chemical_melting_point' value '70-73' was changed to '71.5(15)' -
the average value was taken and precision was
estimated.

'_symmetry_cell_setting' value 'Triclinic' changed to
'triclinic' according to
/home/saulius/struct/CIF-dictionaries/cif_core.dic dictionary named
'cif_core.dic' version 2.4.1 from 2010-06-29.

Automatic conversion script
Id: cif_fix_values 1715 2011-07-08 13:25:40Z adriana 
;
_cod_original_cell_volume 3297.0(14)
_cod_original_formula_sum 'C58.50 H55.50 Cl11.50 N4 O2.50 P2 Si'
_cod_database_code 4075220

loop_
_symmetry_equiv_pos_as_xyz
'x, y, z'
'-x, -y, -z'

loop_
_atom_site_label
_atom_site_type_symbol
_atom_site_fract_x
_atom_site_fract_y
_atom_site_fract_z
_atom_site_U_iso_or_equiv
_atom_site_adp_type
_atom_site_occupancy
_atom_site_symmetry_multiplicity
_atom_site_calc_flag
_atom_site_refinement_flags
_atom_site_disorder_assembly
_atom_site_disorder_group
Si1 Si 0.95187(7) -0.33667(7) 0.69069(6) 0.0250(2) Uani 1 1 d . . .
P1 P 0.74594(7) -0.42010(7) 0.87631(6) 0.0280(2) Uani 1 1 d . . .
O1 O 1.04766(16) -0.37524(16) 0.73363(15) 0.0305(6) Uani 1 1 d . . .
N1 N 0.8681(2) -0.41215(19) 0.82029(18) 0.0277(7) Uani 1 1 d . . .
N2 N 0.9264(2) -0.4436(2) 0.88176(19) 0.0335(7) Uani 1 1 d . . .
C1 C 1.0201(3) -0.4220(2) 0.8291(2) 0.0312(8) Uani 1 1 d . . .
C2 C 1.1054(3) -0.4452(3) 0.8663(2) 0.0363(9) Uani 1 1 d . . .
H2A H 1.0766 -0.4710 0.9361 0.044 Uiso 1 1 calc R . .
H2B H 1.1478 -0.3880 0.8399 0.044 Uiso 1 1 calc R . .
C3 C 1.1721(3) -0.5136(3) 0.8419(2) 0.0359(9) Uani 1 1 d . . .
C4 C 1.1305(4) -0.5968(3) 0.8654(3) 0.0526(11) Uani 1 1 d . . .
H4A H 1.0590 -0.6103 0.8960 0.063 Uiso 1 1 calc R . .
C5 C 1.1885(5) -0.6602(4) 0.8464(3) 0.0690(14) Uani 1 1 d . . .
H5A H 1.1573 -0.7168 0.8629 0.083 Uiso 1 1 calc R . .
C6 C 1.2920(5) -0.6429(5) 0.8036(4) 0.0790(17) Uani 1 1 d . . .
H6A H 1.3328 -0.6880 0.7918 0.095 Uiso 1 1 calc R . .
C7 C 1.3362(4) -0.5606(5) 0.7780(4) 0.0837(19) Uani 1 1 d . . .
H7A H 1.4079 -0.5481 0.7477 0.100 Uiso 1 1 calc R . .
C8 C 1.2761(3) -0.4945(4) 0.7963(3) 0.0556(13) Uani 1 1 d . . .
H8A H 1.3067 -0.4367 0.7775 0.067 Uiso 1 1 calc R . .
C11 C 0.6872(2) -0.4047(3) 0.7941(2) 0.0300(8) Uani 1 1 d . . .
C12 C 0.6796(2) -0.3163(3) 0.7272(2) 0.0317(8) Uani 1 1 d . . .
H12A H 0.6974 -0.2647 0.7304 0.038 Uiso 1 1 calc R . .
C13 C 0.6464(3) -0.3028(3) 0.6559(3) 0.0438(10) Uani 1 1 d . . .
H13A H 0.6424 -0.2422 0.6099 0.053 Uiso 1 1 calc R . .
C14 C 0.6197(3) -0.3759(4) 0.6517(3) 0.0587(13) Uani 1 1 d . . .
H14B H 0.5974 -0.3662 0.6022 0.070 Uiso 1 1 calc R . .
C15 C 0.6243(3) -0.4647(4) 0.7183(4) 0.0593(13) Uani 1 1 d . . .
H15B H 0.6048 -0.5157 0.7149 0.071 Uiso 1 1 calc R . .
C16 C 0.6575(3) -0.4790(3) 0.7901(3) 0.0451(10) Uani 1 1 d . . .
H16B H 0.6598 -0.5399 0.8367 0.054 Uiso 1 1 calc R . .
C21 C 0.7027(3) -0.3348(2) 0.9141(2) 0.0316(8) Uani 1 1 d . . .
C22 C 0.7705(3) -0.2877(3) 0.9228(2) 0.0343(9) Uani 1 1 d . . .
H22B H 0.8398 -0.3009 0.9088 0.041 Uiso 1 1 calc R . .
C23 C 0.7365(3) -0.2215(3) 0.9520(3) 0.0424(10) Uani 1 1 d . . .
H23A H 0.7829 -0.1899 0.9585 0.051 Uiso 1 1 calc R . .
C24 C 0.6362(3) -0.2010(3) 0.9716(3) 0.0459(10) Uani 1 1 d . . .
H24B H 0.6139 -0.1550 0.9907 0.055 Uiso 1 1 calc R . .
C25 C 0.5678(3) -0.2483(3) 0.9633(3) 0.0435(10) Uani 1 1 d . . .
H25A H 0.4985 -0.2352 0.9775 0.052 Uiso 1 1 calc R . .
C26 C 0.6011(3) -0.3141(3) 0.9346(3) 0.0377(9) Uani 1 1 d . . .
H26A H 0.5544 -0.3459 0.9285 0.045 Uiso 1 1 calc R . .
C31 C 0.7060(3) -0.5322(3) 0.9774(2) 0.0319(8) Uani 1 1 d . . .
C32 C 0.7483(3) -0.6083(3) 0.9705(3) 0.0474(11) Uani 1 1 d . . .
H32A H 0.8017 -0.6006 0.9139 0.057 Uiso 1 1 calc R . .
C33 C 0.7139(3) -0.6958(3) 1.0450(3) 0.0522(11) Uani 1 1 d . . .
H33B H 0.7429 -0.7481 1.0396 0.063 Uiso 1 1 calc R . .
C34 C 0.6361(3) -0.7065(3) 1.1284(3) 0.0418(10) Uani 1 1 d . . .
H34A H 0.6117 -0.7663 1.1799 0.050 Uiso 1 1 calc R . .
C35 C 0.5953(3) -0.6313(3) 1.1360(3) 0.0411(10) Uani 1 1 d . . .
H35B H 0.5429 -0.6392 1.1932 0.049 Uiso 1 1 calc R . .
C36 C 0.6289(3) -0.5440(3) 1.0619(2) 0.0339(9) Uani 1 1 d . . .
H36A H 0.6000 -0.4920 1.0681 0.041 Uiso 1 1 calc R . .
P1' P 1.16213(7) -0.24655(7) 0.51007(6) 0.0272(2) Uani 1 1 d . . .
O1' O 0.88916(16) -0.24467(16) 0.69400(15) 0.0291(6) Uani 1 1 d . . .
N2' N 1.0197(2) -0.1532(2) 0.55918(19) 0.0279(7) Uani 1 1 d . . .
N1' N 1.0456(2) -0.24544(19) 0.57609(18) 0.0261(6) Uani 1 1 d . . .
C1' C 0.9348(2) -0.1605(2) 0.6248(2) 0.0272(8) Uani 1 1 d . . .
C2' C 0.8820(2) -0.0795(2) 0.6304(2) 0.0294(8) Uani 1 1 d . . .
H2'A H 0.9266 -0.0229 0.5810 0.035 Uiso 1 1 calc R . .
H2'B H 0.8714 -0.0845 0.6928 0.035 Uiso 1 1 calc R . .
C3' C 0.7799(3) -0.0706(2) 0.6177(3) 0.0325(8) Uani 1 1 d . . .
C4' C 0.7757(3) -0.0427(3) 0.5296(3) 0.0458(10) Uani 1 1 d . . .
H4'A H 0.8363 -0.0315 0.4767 0.055 Uiso 1 1 calc R . .
C5' C 0.6796(4) -0.0309(3) 0.5191(4) 0.0669(15) Uani 1 1 d . . .
H5'A H 0.6762 -0.0114 0.4585 0.080 Uiso 1 1 calc R . .
C6' C 0.5926(4) -0.0470(3) 0.5939(5) 0.0733(17) Uani 1 1 d . . .
H6'A H 0.5290 -0.0376 0.5853 0.088 Uiso 1 1 calc R . .
C7' C 0.5965(3) -0.0770(3) 0.6827(4) 0.0640(14) Uani 1 1 d . . .
H7'A H 0.5358 -0.0887 0.7356 0.077 Uiso 1 1 calc R . .
C8' C 0.6897(3) -0.0898(3) 0.6937(3) 0.0439(10) Uani 1 1 d . . .
H8'A H 0.6919 -0.1123 0.7552 0.053 Uiso 1 1 calc R . .
C11' C 1.2564(3) -0.2294(2) 0.5491(2) 0.0315(8) Uani 1 1 d . . .
C12' C 1.3584(3) -0.2403(3) 0.5096(3) 0.0461(11) Uani 1 1 d . . .
H12B H 1.3798 -0.2574 0.4607 0.055 Uiso 1 1 calc R . .
C13' C 1.4289(3) -0.2262(3) 0.5413(3) 0.0525(12) Uani 1 1 d . . .
H13B H 1.4989 -0.2323 0.5132 0.063 Uiso 1 1 calc R . .
C14' C 1.3974(3) -0.2034(3) 0.6138(3) 0.0450(10) Uani 1 1 d . . .
H14A H 1.4457 -0.1947 0.6361 0.054 Uiso 1 1 calc R . .
C15' C 1.2962(3) -0.1932(3) 0.6540(3) 0.0388(9) Uani 1 1 d . . .
H15A H 1.2749 -0.1780 0.7042 0.047 Uiso 1 1 calc R . .
C16' C 1.2256(3) -0.2051(2) 0.6213(2) 0.0323(8) Uani 1 1 d . . .
H16A H 1.1561 -0.1967 0.6481 0.039 Uiso 1 1 calc R . .
C21' C 1.1767(2) -0.3567(3) 0.5131(2) 0.0309(8) Uani 1 1 d . . .
C22' C 1.1608(3) -0.3701(3) 0.4445(3) 0.0372(9) Uani 1 1 d . . .
H22A H 1.1455 -0.3200 0.3940 0.045 Uiso 1 1 calc R . .
C23' C 1.1672(3) -0.4559(3) 0.4499(3) 0.0482(11) Uani 1 1 d . . .
H23B H 1.1565 -0.4644 0.4028 0.058 Uiso 1 1 calc R . .
C24' C 1.1891(3) -0.5299(3) 0.5234(3) 0.0537(12) Uani 1 1 d . . .
H24A H 1.1935 -0.5890 0.5270 0.064 Uiso 1 1 calc R . .
C25' C 1.2045(3) -0.5163(3) 0.5911(3) 0.0504(11) Uani 1 1 d . . .
H25B H 1.2192 -0.5667 0.6418 0.061 Uiso 1 1 calc R . .
C26' C 1.1989(3) -0.4315(3) 0.5863(3) 0.0381(9) Uani 1 1 d . . .
H26B H 1.2102 -0.4235 0.6334 0.046 Uiso 1 1 calc R . .
C31' C 1.1832(3) -0.1614(2) 0.3890(2) 0.0301(8) Uani 1 1 d . . .
C32' C 1.1007(3) -0.1461(3) 0.3584(3) 0.0385(9) Uani 1 1 d . . .
H32B H 1.0355 -0.1759 0.4024 0.046 Uiso 1 1 calc R . .
C33' C 1.1142(4) -0.0881(3) 0.2647(3) 0.0493(11) Uani 1 1 d . . .
H33A H 1.0582 -0.0779 0.2440 0.059 Uiso 1 1 calc R . .
C34' C 1.2082(4) -0.0451(3) 0.2013(3) 0.0586(13) Uani 1 1 d . . .
H34B H 1.2172 -0.0057 0.1366 0.070 Uiso 1 1 calc R . .
C35' C 1.2898(4) -0.0585(3) 0.2306(3) 0.0580(13) Uani 1 1 d . . .
H35A H 1.3544 -0.0277 0.1863 0.070 Uiso 1 1 calc R . .
C36' C 1.2771(3) -0.1177(3) 0.3257(3) 0.0435(10) Uani 1 1 d . . .
H36B H 1.3332 -0.1275 0.3462 0.052 Uiso 1 1 calc R . .
C100 C 0.91558(9) -0.39717(15) 0.63694(12) 0.0326(8) Uani 1 1 d . . .
H10A H 0.8880 -0.3538 0.5889 0.049 Uiso 1 1 calc R . .
H10B H 0.8640 -0.4478 0.6864 0.049 Uiso 1 1 calc R . .
H10C H 0.9757 -0.4218 0.6073 0.049 Uiso 1 1 calc R . .
Cl1 Cl 1.31409(7) -0.04870(7) 0.75905(7) 0.0465(3) Uani 1 1 d R . .
C1S C 0.78397(15) -0.15769(17) 0.3198(2) 0.0613(13) Uani 1 1 d R . .
H1SA H 0.7561 -0.0990 0.3027 0.074 Uiso 1 1 d R . .
Cl2 Cl 0.88748(11) -0.15234(13) 0.22254(10) 0.0986(5) Uani 1 1 d . . .
Cl3 Cl 0.68918(11) -0.24228(10) 0.35498(10) 0.0787(4) Uani 1 1 d . . .
Cl4 Cl 0.82387(11) -0.18548(11) 0.41412(9) 0.0873(5) Uani 1 1 d . . .
C2S C 1.6783(6) -0.0009(5) 0.0816(10) 0.117(5) Uani 0.50 1 d PD A 1
H2SA H 1.6559 -0.0041 0.1430 0.140 Uiso 0.50 1 d PR A 1
Cl10 Cl 1.7058(7) -0.1081(4) 0.0963(5) 0.206(4) Uani 0.50 1 d PD A 1
Cl20 Cl 1.7989(3) 0.0496(4) 0.0073(3) 0.1500(17) Uani 0.50 1 d PD A 1
Cl30 Cl 1.5887(8) 0.0419(8) 0.0303(7) 0.086(3) Uani 0.50 1 d PD A 1
C3S C 1.6276(3) -0.0437(4) 0.1260(4) 0.0246(16) Uani 0.50 1 d PD B 2
H3SA H 1.6367 -0.0223 0.1659 0.029 Uiso 0.50 1 d PR B 2
Cl40 Cl 1.53846(14) -0.13787(15) 0.20111(15) 0.0504(5) Uani 0.50 1 d PD B 2
Cl50 Cl 1.74560(16) -0.0725(2) 0.0717(2) 0.0396(7) Uani 0.50 1 d PD B 2
Cl60 Cl 1.5793(7) 0.0427(6) 0.0466(7) 0.093(3) Uani 0.50 1 d PD B 2
C4S C 1.8624(6) 0.2516(6) -0.1882(7) 0.105(8) Uani 0.50 1 d PD C 3
H4SA H 1.8882 0.2261 -0.2309 0.126 Uiso 0.50 1 d PR C 3
Cl5 Cl 1.8676(3) 0.1681(2) -0.07581(19) 0.0987(10) Uani 0.50 1 d PD C 3
Cl6 Cl 1.9438(5) 0.3523(3) -0.2389(3) 0.1041(14) Uani 0.50 1 d PD C 3
Cl7 Cl 1.7324(5) 0.2717(3) -0.1722(3) 0.0937(13) Uani 0.50 1 d PD C 3
C5S C 1.0709(3) -0.1319(3) 0.8537(3) 0.0489(11) Uani 1 1 d . . .
H5SA H 1.1393 -0.1134 0.8404 0.059 Uiso 1 1 d R . .
Cl8 Cl 1.05605(11) -0.25215(10) 0.90730(11) 0.0919(5) Uani 1 1 d . . .
Cl9 Cl 1.04946(10) -0.08447(11) 0.74682(10) 0.0779(4) Uani 1 1 d . . .
Cl10 Cl 0.98582(10) -0.09182(11) 0.92970(9) 0.0764(4) Uani 1 1 d . . .
C2V C 1.6218(9) 0.2849(8) -0.1916(7) 0.083(4) Uani 0.50 1 d PD D 4
H2VA H 1.5763 0.2313 -0.1682 0.124 Uiso 0.50 1 calc PR D 4
H2VB H 1.6466 0.3177 -0.2610 0.124 Uiso 0.50 1 calc PR D 4
H2VC H 1.5847 0.3260 -0.1669 0.124 Uiso 0.50 1 calc PR D 4
C1V C 1.7102(14) 0.2535(15) -0.159(2) 0.38(4) Uani 0.50 1 d PD D 4
H1VA H 1.6879 0.2378 -0.0913 0.452 Uiso 0.50 1 calc PR D 4
H1VB H 1.7322 0.1969 -0.1639 0.452 Uiso 0.50 1 calc PR D 4
O1V O 1.7946(5) 0.3207(5) -0.2119(5) 0.0545(19) Uani 0.50 1 d PD D 4
C3V C 1.8858(9) 0.2896(14) -0.1951(13) 0.091(6) Uani 0.50 1 d PD D 4
H3VA H 1.9015 0.2342 -0.2039 0.109 Uiso 0.50 1 calc PR D 4
H3VB H 1.8737 0.2703 -0.1279 0.109 Uiso 0.50 1 calc PR D 4
C4V C 1.9777(18) 0.357(2) -0.256(3) 0.46(5) Uani 0.50 1 d PD D 4
H4VA H 2.0383 0.3247 -0.2701 0.683 Uiso 0.50 1 calc PR D 4
H4VB H 1.9858 0.3882 -0.2220 0.683 Uiso 0.50 1 calc PR D 4
H4VC H 1.9692 0.4030 -0.3151 0.683 Uiso 0.50 1 calc PR D 4

loop_
_atom_site_aniso_label
_atom_site_aniso_U_11
_atom_site_aniso_U_22
_atom_site_aniso_U_33
_atom_site_aniso_U_23
_atom_site_aniso_U_13
_atom_site_aniso_U_12
Si1 0.0255(5) 0.0248(5) 0.0247(5) -0.0119(4) -0.0092(4) 0.0041(4)
P1 0.0268(5) 0.0271(5) 0.0282(5) -0.0121(4) -0.0095(4) 0.0033(4)
O1 0.0274(12) 0.0327(15) 0.0264(13) -0.0105(11) -0.0091(10) 0.0030(11)
N1 0.0275(15) 0.0281(17) 0.0277(15) -0.0108(13) -0.0138(12) 0.0039(13)
N2 0.0310(16) 0.039(2) 0.0270(16) -0.0116(14) -0.0131(14) 0.0064(14)
C1 0.0326(19) 0.033(2) 0.0254(19) -0.0103(17) -0.0126(16) 0.0051(17)
C2 0.0300(19) 0.047(3) 0.0288(19) -0.0138(18) -0.0142(16) 0.0064(18)
C3 0.038(2) 0.043(3) 0.032(2) -0.0159(19) -0.0225(17) 0.0090(19)
C4 0.061(3) 0.037(3) 0.049(3) -0.008(2) -0.026(2) 0.008(2)
C5 0.101(4) 0.048(3) 0.064(3) -0.019(3) -0.053(3) 0.023(3)
C6 0.105(5) 0.090(5) 0.083(4) -0.061(4) -0.061(4) 0.054(4)
C7 0.041(3) 0.146(6) 0.102(4) -0.088(5) -0.030(3) 0.028(3)
C8 0.032(2) 0.087(4) 0.072(3) -0.056(3) -0.019(2) 0.008(2)
C11 0.0230(17) 0.037(2) 0.036(2) -0.0214(18) -0.0109(15) 0.0052(16)
C12 0.0236(17) 0.038(2) 0.034(2) -0.0178(18) -0.0106(15) 0.0049(16)
C13 0.038(2) 0.057(3) 0.036(2) -0.021(2) -0.0159(18) 0.011(2)
C14 0.054(3) 0.093(4) 0.065(3) -0.057(3) -0.039(2) 0.029(3)
C15 0.060(3) 0.065(3) 0.099(4) -0.064(3) -0.046(3) 0.022(3)
C16 0.046(2) 0.039(3) 0.068(3) -0.033(2) -0.030(2) 0.011(2)
C21 0.0320(19) 0.031(2) 0.0316(19) -0.0135(17) -0.0130(16) 0.0048(17)
C22 0.0331(19) 0.036(2) 0.037(2) -0.0182(18) -0.0167(17) 0.0082(17)
C23 0.051(2) 0.042(3) 0.046(2) -0.026(2) -0.022(2) 0.005(2)
C24 0.057(3) 0.044(3) 0.045(2) -0.030(2) -0.018(2) 0.013(2)
C25 0.038(2) 0.052(3) 0.048(2) -0.031(2) -0.0158(19) 0.015(2)
C26 0.035(2) 0.042(3) 0.042(2) -0.023(2) -0.0152(17) 0.0051(18)
C31 0.0298(18) 0.029(2) 0.034(2) -0.0118(17) -0.0131(16) 0.0018(17)
C32 0.050(2) 0.034(3) 0.036(2) -0.011(2) -0.0031(19) 0.012(2)
C33 0.061(3) 0.035(3) 0.050(3) -0.017(2) -0.014(2) 0.008(2)
C34 0.046(2) 0.034(2) 0.038(2) -0.0065(19) -0.0186(19) -0.009(2)
C35 0.037(2) 0.045(3) 0.037(2) -0.017(2) -0.0082(17) -0.007(2)
C36 0.035(2) 0.032(2) 0.031(2) -0.0119(18) -0.0107(16) -0.0019(17)
P1' 0.0284(5) 0.0275(5) 0.0260(5) -0.0139(4) -0.0094(4) 0.0058(4)
O1' 0.0283(12) 0.0268(14) 0.0277(13) -0.0112(11) -0.0069(10) -0.0002(11)
N2' 0.0305(15) 0.0257(17) 0.0295(15) -0.0149(13) -0.0113(13) 0.0061(13)
N1' 0.0297(15) 0.0205(16) 0.0274(15) -0.0112(13) -0.0104(12) 0.0051(13)
C1' 0.0287(18) 0.027(2) 0.0319(19) -0.0174(17) -0.0130(16) 0.0049(16)
C2' 0.0293(18) 0.027(2) 0.0357(19) -0.0177(17) -0.0128(15) 0.0044(16)
C3' 0.0319(19) 0.024(2) 0.044(2) -0.0177(18) -0.0151(17) 0.0044(16)
C4' 0.055(3) 0.034(2) 0.051(3) -0.014(2) -0.031(2) 0.004(2)
C5' 0.086(4) 0.039(3) 0.091(4) -0.018(3) -0.066(3) 0.007(3)
C6' 0.049(3) 0.039(3) 0.145(6) -0.040(3) -0.056(4) 0.016(2)
C7' 0.037(2) 0.050(3) 0.109(4) -0.046(3) -0.018(3) 0.008(2)
C8' 0.035(2) 0.037(2) 0.058(3) -0.028(2) -0.0098(19) 0.0050(19)
C11' 0.0319(19) 0.030(2) 0.034(2) -0.0150(17) -0.0146(16) 0.0068(16)
C12' 0.031(2) 0.066(3) 0.054(3) -0.039(2) -0.0186(19) 0.020(2)
C13' 0.030(2) 0.067(3) 0.067(3) -0.036(3) -0.020(2) 0.012(2)
C14' 0.045(2) 0.045(3) 0.056(3) -0.025(2) -0.028(2) 0.005(2)
C15' 0.044(2) 0.034(2) 0.044(2) -0.0189(19) -0.0200(19) 0.0009(19)
C16' 0.0297(18) 0.033(2) 0.036(2) -0.0178(18) -0.0126(16) 0.0049(16)
C21' 0.0285(18) 0.034(2) 0.0298(19) -0.0178(17) -0.0080(15) 0.0085(16)
C22' 0.049(2) 0.033(2) 0.033(2) -0.0174(18) -0.0174(18) 0.0086(19)
C23' 0.073(3) 0.039(3) 0.041(2) -0.025(2) -0.022(2) 0.006(2)
C24' 0.075(3) 0.031(3) 0.052(3) -0.022(2) -0.018(2) 0.012(2)
C25' 0.074(3) 0.035(3) 0.040(2) -0.018(2) -0.023(2) 0.021(2)
C26' 0.049(2) 0.038(2) 0.031(2) -0.0194(19) -0.0163(18) 0.0143(19)
C31' 0.041(2) 0.026(2) 0.0254(18) -0.0155(16) -0.0102(16) 0.0049(17)
C32' 0.052(2) 0.033(2) 0.034(2) -0.0161(18) -0.0195(19) 0.0085(19)
C33' 0.080(3) 0.038(3) 0.038(2) -0.020(2) -0.031(2) 0.019(2)
C34' 0.103(4) 0.038(3) 0.030(2) -0.014(2) -0.022(3) 0.011(3)
C35' 0.071(3) 0.042(3) 0.035(2) -0.013(2) 0.005(2) -0.007(2)
C36' 0.046(2) 0.042(3) 0.037(2) -0.021(2) -0.0030(19) -0.005(2)
C100 0.0338(19) 0.030(2) 0.034(2) -0.0155(17) -0.0104(16) 0.0002(17)
Cl1 0.0404(5) 0.0434(6) 0.0682(7) -0.0358(6) -0.0206(5) 0.0072(5)
C1S 0.064(3) 0.049(3) 0.064(3) -0.021(2) -0.026(2) 0.013(2)
Cl2 0.0840(10) 0.1465(16) 0.0762(9) -0.0660(10) -0.0217(8) 0.0093(10)
Cl3 0.0819(9) 0.0691(9) 0.0937(10) -0.0415(8) -0.0368(8) 0.0072(7)
Cl4 0.0899(10) 0.1126(13) 0.0628(8) -0.0413(8) -0.0255(7) -0.0125(9)
C2S 0.139(15) 0.127(15) 0.097(12) -0.061(11) -0.039(11) -0.007(12)
Cl10 0.443(11) 0.116(5) 0.237(7) -0.131(5) -0.275(8) 0.148(6)
Cl20 0.127(3) 0.194(5) 0.122(3) -0.076(3) -0.038(3) 0.024(3)
Cl30 0.094(5) 0.097(5) 0.067(3) -0.038(3) -0.041(3) 0.055(4)
C3S 0.024(4) 0.029(5) 0.034(4) -0.025(4) -0.015(3) 0.015(3)
Cl40 0.0302(10) 0.0432(13) 0.0572(13) -0.0158(10) -0.0044(9) 0.0008(9)
Cl50 0.0291(9) 0.0493(18) 0.0436(12) -0.0311(12) -0.0058(9) 0.0116(10)
Cl60 0.051(3) 0.071(4) 0.103(5) 0.001(3) -0.031(3) 0.006(3)
C4S 0.21(2) 0.077(10) 0.037(7) -0.033(7) -0.042(9) 0.014(11)
Cl5 0.154(3) 0.078(2) 0.0565(16) -0.0262(15) -0.0430(18) 0.030(2)
Cl6 0.154(5) 0.049(2) 0.102(3) -0.0316(19) -0.045(3) 0.012(2)
Cl7 0.139(4) 0.083(3) 0.076(2) -0.042(2) -0.058(3) 0.040(3)
C5S 0.039(2) 0.047(3) 0.058(3) -0.026(2) -0.011(2) 0.000(2)
Cl8 0.0813(10) 0.0549(9) 0.1091(11) -0.0306(8) -0.0104(8) -0.0066(7)
Cl9 0.0765(8) 0.1079(12) 0.0871(9) -0.0676(9) -0.0492(8) 0.0443(8)
Cl10 0.0695(8) 0.0986(11) 0.0759(9) -0.0594(8) -0.0194(7) 0.0174(8)
C2V 0.075(8) 0.082(9) 0.069(7) -0.044(6) 0.016(6) -0.022(7)
C1V 0.21(4) 0.29(5) 0.44(6) -0.19(4) 0.16(4) -0.16(3)
O1V 0.051(4) 0.054(5) 0.058(4) -0.032(4) -0.011(3) 0.003(4)
C3V 0.079(9) 0.133(17) 0.123(14) -0.113(14) -0.035(9) 0.031(10)
C4V 0.076(15) 0.27(4) 0.94(12) -0.22(5) -0.17(3) -0.015(18)

loop_
_atom_type_symbol
_atom_type_description
_atom_type_scat_dispersion_real
_atom_type_scat_dispersion_imag
_atom_type_scat_source
C C 0.0033 0.0016 'International Tables Vol C Tables 4.2.6.8 and 6.1.1.4'
H H 0.0000 0.0000 'International Tables Vol C Tables 4.2.6.8 and 6.1.1.4'
N N 0.0061 0.0033 'International Tables Vol C Tables 4.2.6.8 and 6.1.1.4'
O O 0.0106 0.0060 'International Tables Vol C Tables 4.2.6.8 and 6.1.1.4'
P P 0.1023 0.0942 'International Tables Vol C Tables 4.2.6.8 and 6.1.1.4'
Si Si 0.0817 0.0704 'International Tables Vol C Tables 4.2.6.8 and 6.1.1.4'
Cl Cl 0.1484 0.1585 'International Tables Vol C Tables 4.2.6.8 and 6.1.1.4'

loop_
_geom_angle_atom_site_label_1
_geom_angle_atom_site_label_2
_geom_angle_atom_site_label_3
_geom_angle
O1' Si1 O1 122.44(12)
O1' Si1 C100 118.96(11)
O1 Si1 C100 118.59(12)
O1' Si1 N1' 83.56(12)
O1 Si1 N1' 89.49(12)
C100 Si1 N1' 96.66(10)
O1' Si1 N1 89.32(12)
O1 Si1 N1 83.04(11)
C100 Si1 N1 98.51(10)
N1' Si1 N1 164.84(13)
N1 P1 C21 114.95(15)
N1 P1 C11 106.17(15)
C21 P1 C11 107.18(17)
N1 P1 C31 109.89(16)
C21 P1 C31 108.94(17)
C11 P1 C31 109.57(16)
C1 O1 Si1 116.4(2)
N2 N1 P1 113.5(2)
N2 N1 Si1 111.43(19)
P1 N1 Si1 131.75(17)
C1 N2 N1 107.5(3)
N2 C1 O1 120.2(3)
N2 C1 C2 123.9(3)
O1 C1 C2 115.8(3)
C1 C2 C3 113.1(3)
C1 C2 H2A 109.0
C3 C2 H2A 109.0
C1 C2 H2B 109.0
C3 C2 H2B 109.0
H2A C2 H2B 107.8
C4 C3 C8 118.3(4)
C4 C3 C2 120.6(4)
C8 C3 C2 121.1(4)
C5 C4 C3 121.9(5)
C5 C4 H4A 119.0
C3 C4 H4A 119.0
C4 C5 C6 120.2(5)
C4 C5 H5A 119.9
C6 C5 H5A 119.9
C7 C6 C5 119.7(5)
C7 C6 H6A 120.1
C5 C6 H6A 120.1
C6 C7 C8 120.0(5)
C6 C7 H7A 120.0
C8 C7 H7A 120.0
C3 C8 C7 119.7(5)
C3 C8 H8A 120.1
C7 C8 H8A 120.1
C16 C11 C12 118.8(3)
C16 C11 P1 121.4(3)
C12 C11 P1 119.6(3)
C13 C12 C11 120.6(4)
C13 C12 H12A 119.7
C11 C12 H12A 119.7
C14 C13 C12 120.0(4)
C14 C13 H13A 120.0
C12 C13 H13A 120.0
C13 C14 C15 120.9(4)
C13 C14 H14B 119.5
C15 C14 H14B 119.5
C14 C15 C16 119.5(4)
C14 C15 H15B 120.2
C16 C15 H15B 120.2
C11 C16 C15 120.2(4)
C11 C16 H16B 119.9
C15 C16 H16B 119.9
C22 C21 C26 119.2(3)
C22 C21 P1 120.0(3)
C26 C21 P1 120.7(3)
C23 C22 C21 119.7(3)
C23 C22 H22B 120.1
C21 C22 H22B 120.1
C24 C23 C22 120.8(4)
C24 C23 H23A 119.6
C22 C23 H23A 119.6
C23 C24 C25 119.6(4)
C23 C24 H24B 120.2
C25 C24 H24B 120.2
C26 C25 C24 119.8(4)
C26 C25 H25A 120.1
C24 C25 H25A 120.1
C25 C26 C21 120.8(3)
C25 C26 H26A 119.6
C21 C26 H26A 119.6
C32 C31 C36 119.3(3)
C32 C31 P1 119.6(3)
C36 C31 P1 121.0(3)
C31 C32 C33 120.7(4)
C31 C32 H32A 119.6
C33 C32 H32A 119.6
C32 C33 C34 119.3(4)
C32 C33 H33B 120.4
C34 C33 H33B 120.4
C35 C34 C33 120.1(4)
C35 C34 H34A 119.9
C33 C34 H34A 119.9
C34 C35 C36 120.9(4)
C34 C35 H35B 119.6
C36 C35 H35B 119.6
C35 C36 C31 119.6(4)
C35 C36 H36A 120.2
C31 C36 H36A 120.2
N1' P1' C21' 108.41(15)
N1' P1' C11' 113.66(15)
C21' P1' C11' 107.50(17)
N1' P1' C31' 109.03(16)
C21' P1' C31' 107.18(16)
C11' P1' C31' 110.81(16)
C1' O1' Si1 116.7(2)
C1' N2' N1' 107.3(3)
N2' N1' P1' 111.92(19)
N2' N1' Si1 112.06(18)
P1' N1' Si1 133.39(17)
N2' C1' O1' 120.0(3)
N2' C1' C2' 123.2(3)
O1' C1' C2' 116.7(3)
C1' C2' C3' 113.7(3)
C1' C2' H2'A 108.8
C3' C2' H2'A 108.8
C1' C2' H2'B 108.8
C3' C2' H2'B 108.8
H2'A C2' H2'B 107.7
C4' C3' C8' 118.7(4)
C4' C3' C2' 120.3(3)
C8' C3' C2' 121.0(3)
C3' C4' C5' 119.0(4)
C3' C4' H4'A 120.5
C5' C4' H4'A 120.5
C6' C5' C4' 121.2(5)
C6' C5' H5'A 119.4
C4' C5' H5'A 119.4
C5' C6' C7' 119.9(4)
C5' C6' H6'A 120.0
C7' C6' H6'A 120.0
C8' C7' C6' 119.2(5)
C8' C7' H7'A 120.4
C6' C7' H7'A 120.4
C7' C8' C3' 121.9(4)
C7' C8' H8'A 119.0
C3' C8' H8'A 119.0
C12' C11' C16' 119.5(3)
C12' C11' P1' 121.8(3)
C16' C11' P1' 118.7(3)
C13' C12' C11' 120.2(4)
C13' C12' H12B 119.9
C11' C12' H12B 119.9
C14' C13' C12' 119.9(4)
C14' C13' H13B 120.0
C12' C13' H13B 120.0
C15' C14' C13' 120.3(4)
C15' C14' H14A 119.8
C13' C14' H14A 119.8
C14' C15' C16' 120.1(4)
C14' C15' H15A 119.9
C16' C15' H15A 119.9
C15' C16' C11' 119.9(3)
C15' C16' H16A 120.0
C11' C16' H16A 120.0
C26' C21' C22' 118.6(4)
C26' C21' P1' 120.8(3)
C22' C21' P1' 120.5(3)
C23' C22' C21' 120.2(4)
C23' C22' H22A 119.9
C21' C22' H22A 119.9
C22' C23' C24' 120.6(4)
C22' C23' H23B 119.7
C24' C23' H23B 119.7
C25' C24' C23' 119.0(4)
C25' C24' H24A 120.5
C23' C24' H24A 120.5
C26' C25' C24' 121.0(4)
C26' C25' H25B 119.5
C24' C25' H25B 119.5
C25' C26' C21' 120.7(4)
C25' C26' H26B 119.7
C21' C26' H26B 119.7
C36' C31' C32' 119.9(3)
C36' C31' P1' 122.6(3)
C32' C31' P1' 117.2(3)
C33' C32' C31' 120.0(4)
C33' C32' H32B 120.0
C31' C32' H32B 120.0
C34' C33' C32' 120.0(4)
C34' C33' H33A 120.0
C32' C33' H33A 120.0
C33' C34' C35' 120.6(4)
C33' C34' H34B 119.7
C35' C34' H34B 119.7
C34' C35' C36' 119.9(4)
C34' C35' H35A 120.1
C36' C35' H35A 120.1
C31' C36' C35' 119.5(4)
C31' C36' H36B 120.3
C35' C36' H36B 120.3
Si1 C100 H10A 109.5
Si1 C100 H10B 109.5
H10A C100 H10B 109.5
Si1 C100 H10C 109.5
H10A C100 H10C 109.5
H10B C100 H10C 109.5
Cl4 C1S Cl2 109.76(10)
Cl4 C1S Cl3 109.56(19)
Cl2 C1S Cl3 109.84(9)
Cl4 C1S H1SA 109.0
Cl2 C1S H1SA 109.4
Cl3 C1S H1SA 109.2
Cl10 C2S Cl30 112.7(8)
Cl10 C2S Cl20 95.4(7)
Cl30 C2S Cl20 113.6(7)
Cl10 C2S H2SA 107.3
Cl30 C2S H2SA 110.9
Cl20 C2S H2SA 115.8
Cl10 C2S H3SA 97.0
Cl30 C2S H3SA 107.1
Cl20 C2S H3SA 128.3
H2SA C2S H3SA 14.5
Cl60 C3S Cl50 113.3(5)
Cl60 C3S Cl40 109.7(4)
Cl50 C3S Cl40 112.9(4)
Cl60 C3S H2SA 97.2
Cl50 C3S H2SA 94.5
Cl40 C3S H2SA 128.0
Cl60 C3S H3SA 108.2
Cl50 C3S H3SA 106.7
Cl40 C3S H3SA 105.6
H2SA C3S H3SA 22.4
Cl7 C4S Cl6 114.5(7)
Cl7 C4S Cl5 107.4(5)
Cl6 C4S Cl5 111.6(5)
Cl7 C4S H4SA 109.3
Cl6 C4S H4SA 105.8
Cl5 C4S H4SA 108.1
Cl9 C5S Cl8 109.3(2)
Cl9 C5S Cl10 110.2(2)
Cl8 C5S Cl10 110.5(2)
Cl9 C5S H5SA 108.7
Cl8 C5S H5SA 109.0
Cl10 C5S H5SA 109.1
O1V C1V C2V 113.3(11)
O1V C1V H1VA 108.9
C2V C1V H1VA 108.9
O1V C1V H1VB 108.9
C2V C1V H1VB 108.9
H1VA C1V H1VB 107.7
C3V O1V C1V 115.6(12)
O1V C3V C4V 116.3(17)
O1V C3V H4SA 89.4
C4V C3V H4SA 110.2
O1V C3V H3VA 108.2
C4V C3V H3VA 108.2
H4SA C3V H3VA 21.1
O1V C3V H3VB 108.2
C4V C3V H3VB 108.2
H4SA C3V H3VB 123.9
H3VA C3V H3VB 107.4

loop_
_geom_bond_atom_site_label_1
_geom_bond_atom_site_label_2
_geom_bond_distance
Si1 O1' 1.696(3)
Si1 O1 1.699(2)
Si1 C100 1.8623(13)
Si1 N1' 1.902(3)
Si1 N1 1.916(3)
P1 N1 1.630(3)
P1 C21 1.790(4)
P1 C11 1.794(3)
P1 C31 1.795(4)
O1 C1 1.354(4)
N1 N2 1.444(4)
N2 C1 1.276(4)
C1 C2 1.498(5)
C2 C3 1.514(5)
C2 H2A 0.9900
C2 H2B 0.9900
C3 C4 1.372(6)
C3 C8 1.381(5)
C4 C5 1.355(7)
C4 H4A 0.9500
C5 C6 1.370(7)
C5 H5A 0.9500
C6 C7 1.364(8)
C6 H6A 0.9500
C7 C8 1.401(7)
C7 H7A 0.9500
C8 H8A 0.9500
C11 C16 1.384(5)
C11 C12 1.391(5)
C12 C13 1.381(5)
C12 H12A 0.9500
C13 C14 1.350(6)
C13 H13A 0.9500
C14 C15 1.382(7)
C14 H14B 0.9500
C15 C16 1.387(6)
C15 H15B 0.9500
C16 H16B 0.9500
C21 C22 1.389(5)
C21 C26 1.398(5)
C22 C23 1.388(5)
C22 H22B 0.9500
C23 C24 1.380(5)
C23 H23A 0.9500
C24 C25 1.395(5)
C24 H24B 0.9500
C25 C26 1.376(5)
C25 H25A 0.9500
C26 H26A 0.9500
C31 C32 1.378(5)
C31 C36 1.402(5)
C32 C33 1.381(5)
C32 H32A 0.9500
C33 C34 1.397(6)
C33 H33B 0.9500
C34 C35 1.362(6)
C34 H34A 0.9500
C35 C36 1.376(5)
C35 H35B 0.9500
C36 H36A 0.9500
P1' N1' 1.632(3)
P1' C21' 1.795(4)
P1' C11' 1.797(3)
P1' C31' 1.803(4)
O1' C1' 1.353(4)
N2' C1' 1.285(4)
N2' N1' 1.446(4)
C1' C2' 1.492(5)
C2' C3' 1.522(5)
C2' H2'A 0.9900
C2' H2'B 0.9900
C3' C4' 1.379(5)
C3' C8' 1.385(5)
C4' C5' 1.419(6)
C4' H4'A 0.9500
C5' C6' 1.355(7)
C5' H5'A 0.9500
C6' C7' 1.383(7)
C6' H6'A 0.9500
C7' C8' 1.380(6)
C7' H7'A 0.9500
C8' H8'A 0.9500
C11' C12' 1.389(5)
C11' C16' 1.393(5)
C12' C13' 1.385(5)
C12' H12B 0.9500
C13' C14' 1.380(6)
C13' H13B 0.9500
C14' C15' 1.379(5)
C14' H14A 0.9500
C15' C16' 1.382(5)
C15' H15A 0.9500
C16' H16A 0.9500
C21' C26' 1.391(5)
C21' C22' 1.393(5)
C22' C23' 1.376(5)
C22' H22A 0.9500
C23' C24' 1.387(6)
C23' H23B 0.9500
C24' C25' 1.377(6)
C24' H24A 0.9500
C25' C26' 1.365(5)
C25' H25B 0.9500
C26' H26B 0.9500
C31' C36' 1.371(5)
C31' C32' 1.401(5)
C32' C33' 1.376(5)
C32' H32B 0.9500
C33' C34' 1.370(6)
C33' H33A 0.9500
C34' C35' 1.378(6)
C34' H34B 0.9500
C35' C36' 1.401(6)
C35' H35A 0.9500
C36' H36B 0.9500
C100 H10A 0.9800
C100 H10B 0.9800
C100 H10C 0.9800
C1S Cl4 1.748(2)
C1S Cl2 1.749(3)
C1S Cl3 1.773(3)
C1S H1SA 0.9595
C2S Cl10 1.696(8)
C2S Cl30 1.707(8)
C2S Cl20 1.718(8)
C2S H2SA 0.9600
C2S H3SA 1.2277
C3S Cl60 1.728(6)
C3S Cl50 1.736(5)
C3S Cl40 1.736(5)
C3S H2SA 1.0012
C3S H3SA 0.9601
C4S Cl7 1.779(7)
C4S Cl6 1.781(6)
C4S Cl5 1.784(6)
C4S H4SA 0.9598
C5S Cl9 1.750(4)
C5S Cl8 1.752(4)
C5S Cl10 1.764(4)
C5S H5SA 0.9601
C2V C1V 1.499(6)
C2V H2VA 0.9800
C2V H2VB 0.9800
C2V H2VC 0.9800
C1V O1V 1.424(6)
C1V H1VA 0.9900
C1V H1VB 0.9900
O1V C3V 1.417(6)
C3V C4V 1.501(6)
C3V H4SA 1.4451
C3V H3VA 0.9900
C3V H3VB 0.9900
C4V H4VA 0.9800
C4V H4VB 0.9800
C4V H4VC 0.9800

loop_
_geom_torsion_atom_site_label_1
_geom_torsion_atom_site_label_2
_geom_torsion_atom_site_label_3
_geom_torsion_atom_site_label_4
_geom_torsion
O1' Si1 O1 C1 75.0(3)
C100 Si1 O1 C1 -105.7(2)
N1' Si1 O1 C1 157.0(2)
N1 Si1 O1 C1 -9.7(2)
C21 P1 N1 N2 75.2(3)
C11 P1 N1 N2 -166.5(2)
C31 P1 N1 N2 -48.1(3)
C21 P1 N1 Si1 -82.1(2)
C11 P1 N1 Si1 36.2(3)
C31 P1 N1 Si1 154.6(2)
O1' Si1 N1 N2 -112.2(2)
O1 Si1 N1 N2 10.6(2)
C100 Si1 N1 N2 128.6(2)
N1' Si1 N1 N2 -50.4(6)
O1' Si1 N1 P1 45.4(2)
O1 Si1 N1 P1 168.2(2)
C100 Si1 N1 P1 -73.8(2)
N1' Si1 N1 P1 107.2(5)
P1 N1 N2 C1 -171.0(3)
Si1 N1 N2 C1 -9.0(3)
N1 N2 C1 O1 1.9(4)
N1 N2 C1 C2 -178.2(3)
Si1 O1 C1 N2 7.3(4)
Si1 O1 C1 C2 -172.5(2)
N2 C1 C2 C3 113.4(4)
O1 C1 C2 C3 -66.8(4)
C1 C2 C3 C4 -54.7(5)
C1 C2 C3 C8 126.0(4)
C8 C3 C4 C5 0.8(6)
C2 C3 C4 C5 -178.5(4)
C3 C4 C5 C6 0.9(7)
C4 C5 C6 C7 -1.6(8)
C5 C6 C7 C8 0.6(8)
C4 C3 C8 C7 -1.8(6)
C2 C3 C8 C7 177.5(4)
C6 C7 C8 C3 1.1(7)
N1 P1 C11 C16 92.1(3)
C21 P1 C11 C16 -144.6(3)
C31 P1 C11 C16 -26.5(3)
N1 P1 C11 C12 -82.0(3)
C21 P1 C11 C12 41.4(3)
C31 P1 C11 C12 159.4(3)
C16 C11 C12 C13 -2.3(5)
P1 C11 C12 C13 171.9(3)
C11 C12 C13 C14 0.9(5)
C12 C13 C14 C15 0.5(6)
C13 C14 C15 C16 -0.4(7)
C12 C11 C16 C15 2.3(5)
P1 C11 C16 C15 -171.8(3)
C14 C15 C16 C11 -1.0(6)
N1 P1 C21 C22 -20.3(3)
C11 P1 C21 C22 -138.0(3)
C31 P1 C21 C22 103.5(3)
N1 P1 C21 C26 159.3(3)
C11 P1 C21 C26 41.5(3)
C31 P1 C21 C26 -76.9(3)
C26 C21 C22 C23 0.3(5)
P1 C21 C22 C23 179.9(3)
C21 C22 C23 C24 -0.7(6)
C22 C23 C24 C25 0.9(6)
C23 C24 C25 C26 -0.8(6)
C24 C25 C26 C21 0.5(6)
C22 C21 C26 C25 -0.2(5)
P1 C21 C26 C25 -179.8(3)
N1 P1 C31 C32 -39.2(3)
C21 P1 C31 C32 -165.9(3)
C11 P1 C31 C32 77.1(3)
N1 P1 C31 C36 144.0(3)
C21 P1 C31 C36 17.3(3)
C11 P1 C31 C36 -99.7(3)
C36 C31 C32 C33 1.4(6)
P1 C31 C32 C33 -175.4(3)
C31 C32 C33 C34 -0.6(6)
C32 C33 C34 C35 -0.4(6)
C33 C34 C35 C36 0.6(6)
C34 C35 C36 C31 0.2(5)
C32 C31 C36 C35 -1.2(5)
P1 C31 C36 C35 175.6(3)
O1 Si1 O1' C1' 81.3(2)
C100 Si1 O1' C1' -98.0(2)
N1' Si1 O1' C1' -3.9(2)
N1 Si1 O1' C1' 162.6(2)
C1' N2' N1' P1' -168.8(2)
C1' N2' N1' Si1 -4.6(3)
C21' P1' N1' N2' -165.4(2)
C11' P1' N1' N2' 75.1(2)
C31' P1' N1' N2' -49.0(2)
C21' P1' N1' Si1 34.9(3)
C11' P1' N1' Si1 -84.5(3)
C31' P1' N1' Si1 151.3(2)
O1' Si1 N1' N2' 4.8(2)
O1 Si1 N1' N2' -117.9(2)
C100 Si1 N1' N2' 123.36(19)
N1 Si1 N1' N2' -57.6(6)
O1' Si1 N1' P1' 164.5(2)
O1 Si1 N1' P1' 41.7(2)
C100 Si1 N1' P1' -77.0(2)
N1 Si1 N1' P1' 102.0(5)
N1' N2' C1' O1' 1.8(4)
N1' N2' C1' C2' -178.8(3)
Si1 O1' C1' N2' 2.3(4)
Si1 O1' C1' C2' -177.1(2)
N2' C1' C2' C3' 115.3(4)
O1' C1' C2' C3' -65.4(4)
C1' C2' C3' C4' -72.8(4)
C1' C2' C3' C8' 107.6(4)
C8' C3' C4' C5' 2.5(6)
C2' C3' C4' C5' -177.1(4)
C3' C4' C5' C6' -0.2(7)
C4' C5' C6' C7' -1.2(7)
C5' C6' C7' C8' 0.3(7)
C6' C7' C8' C3' 2.0(6)
C4' C3' C8' C7' -3.5(6)
C2' C3' C8' C7' 176.1(4)
N1' P1' C11' C12' 171.3(3)
C21' P1' C11' C12' 51.3(4)
C31' P1' C11' C12' -65.5(4)
N1' P1' C11' C16' -8.3(3)
C21' P1' C11' C16' -128.3(3)
C31' P1' C11' C16' 114.9(3)
C16' C11' C12' C13' -0.6(6)
P1' C11' C12' C13' 179.8(3)
C11' C12' C13' C14' 1.5(7)
C12' C13' C14' C15' -0.9(7)
C13' C14' C15' C16' -0.5(6)
C14' C15' C16' C11' 1.4(6)
C12' C11' C16' C15' -0.9(6)
P1' C11' C16' C15' 178.7(3)
N1' P1' C21' C26' -84.2(3)
C11' P1' C21' C26' 39.1(3)
C31' P1' C21' C26' 158.3(3)
N1' P1' C21' C22' 92.6(3)
C11' P1' C21' C22' -144.2(3)
C31' P1' C21' C22' -25.0(3)
C26' C21' C22' C23' 0.0(5)
P1' C21' C22' C23' -176.8(3)
C21' C22' C23' C24' 0.2(6)
C22' C23' C24' C25' 0.0(6)
C23' C24' C25' C26' -0.3(6)
C24' C25' C26' C21' 0.5(6)
C22' C21' C26' C25' -0.3(5)
P1' C21' C26' C25' 176.5(3)
N1' P1' C31' C36' 151.4(3)
C21' P1' C31' C36' -91.4(3)
C11' P1' C31' C36' 25.6(4)
N1' P1' C31' C32' -33.9(3)
C21' P1' C31' C32' 83.3(3)
C11' P1' C31' C32' -159.7(3)
C36' C31' C32' C33' 0.6(5)
P1' C31' C32' C33' -174.2(3)
C31' C32' C33' C34' -0.1(6)
C32' C33' C34' C35' -0.7(6)
C33' C34' C35' C36' 1.0(7)
C32' C31' C36' C35' -0.4(6)
P1' C31' C36' C35' 174.2(3)
C34' C35' C36' C31' -0.4(6)
C2V C1V O1V C3V -170(2)
C1V O1V C3V C4V 175(3)
